data_7001676
loop_
_publ_author_name
'Johnson, Andrew L.'
'Davidson, Matthew G.'
'P\'erez, Yolanda'
'Jones, Matthew D.'
'Merle, Nicolas'
'Raithby, Paul R.'
'Richards, Stephen P.'

_publ_section_title
;
 Synthesis and structure of aluminium amine-phenolate complexes
;
_journal_coden_ASTM DTARAF
_journal_issue 28
_journal_name_full 'Dalton Transactions'
_journal_page_first 5551
_journal_page_last 5558
_journal_paper_doi 10.1039/b904534a
_journal_year 2009
_chemical_formula_sum 'C26 H42 Al N4 O4 P'
_chemical_formula_weight 532.59
_chemical_name_common (HMPAAl(L2))
_space_group_IT_number 14
_symmetry_cell_setting monoclinic
_symmetry_space_group_name_Hall '-P 2yn'
_symmetry_space_group_name_H-M 'P 1 21/n 1'
_atom_sites_solution_hydrogens geom
_atom_sites_solution_primary direct
_atom_sites_solution_secondary difmap
_audit_creation_method SHELXL-97
_cell_angle_alpha 90.000
_cell_angle_beta 99.828(1)
_cell_angle_gamma 90.000
_cell_formula_units_Z 4
_cell_length_a 13.1050(2)
_cell_length_b 15.5160(2)
_cell_length_c 14.3840(2)
_cell_measurement_reflns_used 30684
_cell_measurement_temperature 150(2)
_cell_measurement_theta_max 30.508
_cell_measurement_theta_min 2.716
_cell_volume 2881.88(7)
_computing_cell_refinement 'HKL Scalepack (Otwinowski & Minor 1997)'
_computing_data_collection 'Kappa CCD'
_computing_data_reduction 'Denzo and Scalepak (Otwinowski & Minor, 1997)'
_computing_molecular_graphics 'ORTEP 3 for Windows (Farrugia, 1997)'
_computing_publication_material 'SHELXL-97 (Sheldrick, 1997)'
_computing_structure_refinement 'SHELXL-97 (Sheldrick, 1997)'
_computing_structure_solution 'SHELXS-86 (Sheldrick, 1986)'
_diffrn_ambient_temperature 150(2)
_diffrn_measured_fraction_theta_full 0.905
_diffrn_measured_fraction_theta_max 0.905
_diffrn_measurement_device_type 'Bruker Kappa CCD diffractometer'
_diffrn_measurement_method 'omega and phi scans'
_diffrn_radiation_monochromator graphite
_diffrn_radiation_source 'fine-focus sealed tube'
_diffrn_radiation_type MoK\a
_diffrn_radiation_wavelength 0.71073
_diffrn_reflns_av_R_equivalents 0.0465
_diffrn_reflns_av_sigmaI/netI 0.0423
_diffrn_reflns_limit_h_max 16
_diffrn_reflns_limit_h_min -18
_diffrn_reflns_limit_k_max 21
_diffrn_reflns_limit_k_min -20
_diffrn_reflns_limit_l_max 19
_diffrn_reflns_limit_l_min -18
_diffrn_reflns_number 47730
_diffrn_reflns_theta_full 30.57
_diffrn_reflns_theta_max 30.57
_diffrn_reflns_theta_min 8.54
_diffrn_standards_decay_% 0
_diffrn_standards_interval_count 0
_diffrn_standards_interval_time 0
_diffrn_standards_number 0
_exptl_absorpt_coefficient_mu 0.163
_exptl_absorpt_correction_T_max 0.980
_exptl_absorpt_correction_T_min 0.958
_exptl_absorpt_correction_type multi-scan
_exptl_absorpt_process_details 'SORTAV (Blessing, 1995)'
_exptl_crystal_colour Colourless
_exptl_crystal_density_diffrn 1.228
_exptl_crystal_density_method 'not measured'
_exptl_crystal_description Block
_exptl_crystal_F_000 1144
_exptl_crystal_size_max 0.20
_exptl_crystal_size_mid 0.20
_exptl_crystal_size_min 0.17
_refine_diff_density_max 0.477
_refine_diff_density_min -0.345
_refine_diff_density_rms 0.048
_refine_ls_extinction_method none
_refine_ls_goodness_of_fit_ref 1.022
_refine_ls_hydrogen_treatment constr
_refine_ls_matrix_type full
_refine_ls_number_parameters 325
_refine_ls_number_reflns 8019
_refine_ls_number_restraints 0
_refine_ls_restrained_S_all 1.022
_refine_ls_R_factor_all 0.0710
_refine_ls_R_factor_gt 0.0448
_refine_ls_shift/su_max 0.000
_refine_ls_shift/su_mean 0.000
_refine_ls_structure_factor_coef Fsqd
_refine_ls_weighting_details 'calc w=1/[\s^2^(Fo^2^)+(0.0571P)^2^+1.1634P] where P=(Fo^2^+2Fc^2^)/3'
_refine_ls_weighting_scheme calc
_refine_ls_wR_factor_gt 0.1096
_refine_ls_wR_factor_ref 0.1246
_reflns_number_gt 5969
_reflns_number_total 8019
_reflns_threshold_expression >2sigma(I)
_cod_data_source_file B904534A.txt
_cod_data_source_block '[HMPAAl(L2)]'
_cod_depositor_comments
;
The following automatic conversions were performed:
'_symmetry_cell_setting' value 'Monoclinic' changed to 'monoclinic'
according to '/home/saulius/struct/CIF-dictionaries/cif_core.dic'
dictionary named 'cif_core.dic' version 2.4.1 from
2010-06-29.

'_exptl_absorpt_correction_type' value 'Multi-scan' changed
to 'multi-scan' according to
'/home/saulius/struct/CIF-dictionaries/cif_core.dic' dictionary named
'cif_core.dic' version 2.4.1 from 2010-06-29.

Automatic conversion script
Id: cif_fix_enum 1527 2010-12-29 10:47:43Z saulius 
;
_cod_original_sg_symbol_H-M P2(1)/n
_cod_database_code 7001676

loop_
_symmetry_equiv_pos_as_xyz
'x, y, z'
'-x+1/2, y+1/2, -z+1/2'
'-x, -y, -z'
'x-1/2, -y-1/2, z-1/2'

loop_
_atom_site_label
_atom_site_type_symbol
_atom_site_fract_x
_atom_site_fract_y
_atom_site_fract_z
_atom_site_U_iso_or_equiv
_atom_site_adp_type
_atom_site_occupancy
_atom_site_symmetry_multiplicity
_atom_site_calc_flag
_atom_site_refinement_flags
_atom_site_disorder_assembly
_atom_site_disorder_group
Al1 Al 0.24197(3) 0.11270(3) 0.06958(3) 0.02276(11) Uani 1 1 d . . .
N1 N 0.12521(9) 0.17094(7) -0.03893(8) 0.0227(2) Uani 1 1 d . . .
O1 O 0.21257(10) 0.01941(7) 0.00155(8) 0.0351(3) Uani 1 1 d . . .
O2 O 0.16972(8) 0.14527(7) 0.15689(7) 0.0284(2) Uani 1 1 d . . .
O3 O 0.33501(8) 0.18759(7) 0.04329(8) 0.0291(2) Uani 1 1 d . . .
O4 O 0.34140(9) 0.05871(7) 0.15598(8) 0.0320(2) Uani 1 1 d . . .
P1 P 0.39361(3) -0.02068(2) 0.19905(3) 0.02507(10) Uani 1 1 d . . .
N1P N 0.49503(11) -0.03972(9) 0.15080(11) 0.0365(3) Uani 1 1 d . . .
N2P N 0.42246(14) 0.00017(10) 0.31188(10) 0.0435(4) Uani 1 1 d . . .
N3P N 0.33085(12) -0.11123(9) 0.18893(13) 0.0459(4) Uani 1 1 d . . .
C1 C 0.13963(13) 0.02039(10) -0.08188(11) 0.0328(3) Uani 1 1 d . . .
H1A H 0.1011 -0.0348 -0.0888 0.039 Uiso 1 1 calc R . .
H1B H 0.1753 0.0272 -0.1368 0.039 Uiso 1 1 calc R . .
C2 C 0.06469(12) 0.09485(10) -0.07862(11) 0.0289(3) Uani 1 1 d . . .
H2A H 0.0275 0.1079 -0.1429 0.035 Uiso 1 1 calc R . .
H2B H 0.0130 0.0794 -0.0386 0.035 Uiso 1 1 calc R . .
C21 C 0.07004(11) 0.16614(9) 0.15513(10) 0.0248(3) Uani 1 1 d . . .
C22 C 0.02371(12) 0.14677(9) 0.23422(11) 0.0289(3) Uani 1 1 d . . .
C23 C -0.07913(12) 0.16944(10) 0.23376(11) 0.0305(3) Uani 1 1 d . . .
H23 H -0.1094 0.1568 0.2877 0.037 Uiso 1 1 calc R . .
C24 C -0.13931(11) 0.20998(9) 0.15695(11) 0.0279(3) Uani 1 1 d . . .
C25 C -0.09269(11) 0.22853(9) 0.07986(11) 0.0262(3) Uani 1 1 d . . .
H25 H -0.1321 0.2563 0.0267 0.031 Uiso 1 1 calc R . .
C26 C 0.01045(11) 0.20765(8) 0.07781(10) 0.0241(3) Uani 1 1 d . . .
C27 C 0.08592(16) 0.10146(13) 0.31750(12) 0.0425(4) Uani 1 1 d . . .
H27A H 0.0452 0.0979 0.3686 0.064 Uiso 1 1 calc R . .
H27B H 0.1498 0.1338 0.3393 0.064 Uiso 1 1 calc R . .
H27C H 0.1033 0.0432 0.2989 0.064 Uiso 1 1 calc R . .
C28 C -0.25123(13) 0.23286(12) 0.15660(13) 0.0375(4) Uani 1 1 d . . .
H28A H -0.2819 0.2551 0.0943 0.056 Uiso 1 1 calc R . .
H28B H -0.2554 0.2770 0.2045 0.056 Uiso 1 1 calc R . .
H28C H -0.2891 0.1813 0.1707 0.056 Uiso 1 1 calc R . .
C29 C 0.05872(11) 0.23646(9) -0.00427(11) 0.0265(3) Uani 1 1 d . . .
H29A H 0.0029 0.2528 -0.0567 0.032 Uiso 1 1 calc R . .
H29B H 0.1008 0.2886 0.0144 0.032 Uiso 1 1 calc R . .
C31 C 0.32327(11) 0.26696(9) 0.00644(10) 0.0252(3) Uani 1 1 d . . .
C32 C 0.38987(12) 0.33312(10) 0.04678(11) 0.0310(3) Uani 1 1 d . . .
C33 C 0.37702(13) 0.41525(10) 0.00821(13) 0.0356(4) Uani 1 1 d . . .
H33 H 0.4226 0.4597 0.0348 0.043 Uiso 1 1 calc R . .
C34 C 0.29983(14) 0.43491(10) -0.06798(13) 0.0364(4) Uani 1 1 d . . .
C35 C 0.23406(12) 0.36886(10) -0.10625(11) 0.0304(3) Uani 1 1 d . . .
H35 H 0.1799 0.3811 -0.1574 0.037 Uiso 1 1 calc R . .
C36 C 0.24602(11) 0.28499(9) -0.07114(10) 0.0248(3) Uani 1 1 d . . .
C37 C 0.47188(14) 0.31261(14) 0.13085(14) 0.0444(4) Uani 1 1 d . . .
H37A H 0.5062 0.3660 0.1556 0.067 Uiso 1 1 calc R . .
H37B H 0.5231 0.2734 0.1116 0.067 Uiso 1 1 calc R . .
H37C H 0.4396 0.2851 0.1799 0.067 Uiso 1 1 calc R . .
C38 C 0.28971(18) 0.52493(12) -0.10831(19) 0.0567(6) Uani 1 1 d . . .
H38A H 0.3220 0.5661 -0.0604 0.085 Uiso 1 1 calc R . .
H38B H 0.2162 0.5392 -0.1272 0.085 Uiso 1 1 calc R . .
H38C H 0.3243 0.5280 -0.1635 0.085 Uiso 1 1 calc R . .
C39 C 0.17712(11) 0.21217(9) -0.11213(10) 0.0257(3) Uani 1 1 d . . .
H39A H 0.1240 0.2343 -0.1638 0.031 Uiso 1 1 calc R . .
H39B H 0.2189 0.1685 -0.1390 0.031 Uiso 1 1 calc R . .
C41 C 0.3864(2) 0.07291(15) 0.35741(15) 0.0626(6) Uani 1 1 d . . .
H41A H 0.3425 0.0534 0.4020 0.094 Uiso 1 1 calc R . .
H41B H 0.3461 0.1105 0.3100 0.094 Uiso 1 1 calc R . .
H41C H 0.4457 0.1049 0.3915 0.094 Uiso 1 1 calc R . .
C42 C 0.4857(3) -0.05933(18) 0.37716(16) 0.0731(8) Uani 1 1 d . . .
H42A H 0.5458 -0.0285 0.4115 0.110 Uiso 1 1 calc R . .
H42B H 0.5093 -0.1070 0.3414 0.110 Uiso 1 1 calc R . .
H42C H 0.4441 -0.0822 0.4221 0.110 Uiso 1 1 calc R . .
C43 C 0.55355(15) 0.03260(14) 0.12112(14) 0.0463(4) Uani 1 1 d . . .
H43A H 0.6099 0.0481 0.1724 0.069 Uiso 1 1 calc R . .
H43B H 0.5074 0.0822 0.1058 0.069 Uiso 1 1 calc R . .
H43C H 0.5826 0.0160 0.0653 0.069 Uiso 1 1 calc R . .
C44 C 0.55524(19) -0.11966(15) 0.16446(18) 0.0580(6) Uani 1 1 d . . .
H44A H 0.5757 -0.1367 0.1047 0.087 Uiso 1 1 calc R . .
H44B H 0.5130 -0.1653 0.1858 0.087 Uiso 1 1 calc R . .
H44C H 0.6173 -0.1104 0.2121 0.087 Uiso 1 1 calc R . .
C45 C 0.3094(3) -0.15505(13) 0.0971(2) 0.0810(10) Uani 1 1 d . . .
H45A H 0.3119 -0.2176 0.1069 0.121 Uiso 1 1 calc R . .
H45B H 0.3615 -0.1383 0.0592 0.121 Uiso 1 1 calc R . .
H45C H 0.2405 -0.1386 0.0642 0.121 Uiso 1 1 calc R . .
C46 C 0.2573(2) -0.13036(18) 0.2544(3) 0.0856(10) Uani 1 1 d . . .
H46A H 0.1865 -0.1180 0.2229 0.128 Uiso 1 1 calc R . .
H46B H 0.2741 -0.0944 0.3109 0.128 Uiso 1 1 calc R . .
H46C H 0.2629 -0.1913 0.2725 0.128 Uiso 1 1 calc R . .

loop_
_atom_site_aniso_label
_atom_site_aniso_U_11
_atom_site_aniso_U_22
_atom_site_aniso_U_33
_atom_site_aniso_U_23
_atom_site_aniso_U_13
_atom_site_aniso_U_12
Al1 0.0253(2) 0.01990(19) 0.0230(2) 0.00150(15) 0.00405(15) 0.00277(15)
N1 0.0241(5) 0.0222(5) 0.0226(6) 0.0014(4) 0.0063(4) -0.0012(4)
O1 0.0464(7) 0.0231(5) 0.0327(6) -0.0029(4) -0.0023(5) 0.0055(4)
O2 0.0268(5) 0.0352(5) 0.0238(5) 0.0019(4) 0.0057(4) 0.0043(4)
O3 0.0238(5) 0.0293(5) 0.0341(6) 0.0075(4) 0.0045(4) 0.0023(4)
O4 0.0353(6) 0.0275(5) 0.0312(6) 0.0043(4) 0.0001(4) 0.0075(4)
P1 0.02617(19) 0.02083(17) 0.02728(19) 0.00291(13) 0.00194(14) 0.00220(13)
N1P 0.0348(7) 0.0341(7) 0.0419(8) 0.0040(6) 0.0106(6) 0.0085(6)
N2P 0.0649(10) 0.0381(7) 0.0271(7) 0.0074(6) 0.0066(6) 0.0167(7)
N3P 0.0389(8) 0.0262(7) 0.0695(11) 0.0020(7) -0.0001(7) -0.0053(6)
C1 0.0409(8) 0.0277(7) 0.0290(7) -0.0047(6) 0.0036(6) -0.0036(6)
C2 0.0301(7) 0.0300(7) 0.0258(7) -0.0007(5) 0.0027(5) -0.0058(6)
C21 0.0265(7) 0.0219(6) 0.0267(7) -0.0023(5) 0.0068(5) -0.0005(5)
C22 0.0367(8) 0.0255(7) 0.0261(7) -0.0009(5) 0.0102(6) -0.0011(6)
C23 0.0368(8) 0.0279(7) 0.0309(8) -0.0035(6) 0.0172(6) -0.0039(6)
C24 0.0286(7) 0.0229(6) 0.0346(8) -0.0068(5) 0.0122(6) -0.0035(5)
C25 0.0256(7) 0.0225(6) 0.0313(7) -0.0009(5) 0.0067(5) -0.0015(5)
C26 0.0261(7) 0.0199(6) 0.0278(7) -0.0004(5) 0.0089(5) -0.0017(5)
C27 0.0526(10) 0.0492(10) 0.0283(8) 0.0087(7) 0.0140(7) 0.0090(8)
C28 0.0315(8) 0.0402(9) 0.0446(9) -0.0029(7) 0.0172(7) -0.0003(7)
C29 0.0261(7) 0.0249(6) 0.0300(7) 0.0058(5) 0.0089(5) 0.0039(5)
C31 0.0239(6) 0.0258(6) 0.0282(7) 0.0014(5) 0.0108(5) -0.0005(5)
C32 0.0263(7) 0.0354(8) 0.0329(8) -0.0033(6) 0.0100(6) -0.0031(6)
C33 0.0352(8) 0.0306(7) 0.0447(9) -0.0070(6) 0.0171(7) -0.0091(6)
C34 0.0409(9) 0.0257(7) 0.0472(10) 0.0043(6) 0.0208(7) -0.0005(6)
C35 0.0314(7) 0.0293(7) 0.0331(8) 0.0082(6) 0.0124(6) 0.0022(6)
C36 0.0254(7) 0.0256(6) 0.0255(7) 0.0020(5) 0.0107(5) 0.0001(5)
C37 0.0332(8) 0.0542(11) 0.0434(10) -0.0040(8) 0.0000(7) -0.0100(8)
C38 0.0591(13) 0.0297(9) 0.0838(16) 0.0146(9) 0.0196(11) -0.0038(8)
C39 0.0271(7) 0.0292(7) 0.0218(6) 0.0029(5) 0.0065(5) -0.0006(5)
C41 0.0961(18) 0.0490(11) 0.0362(10) -0.0093(8) -0.0073(11) 0.0214(12)
C42 0.109(2) 0.0736(16) 0.0339(10) 0.0158(10) 0.0039(11) 0.0426(15)
C43 0.0385(9) 0.0577(11) 0.0447(10) 0.0066(8) 0.0130(8) -0.0044(8)
C44 0.0564(12) 0.0532(12) 0.0673(14) 0.0049(10) 0.0190(10) 0.0287(10)
C45 0.105(2) 0.0283(9) 0.0876(18) -0.0062(10) -0.0475(16) -0.0074(11)
C46 0.0533(14) 0.0528(13) 0.158(3) 0.0218(16) 0.0399(17) -0.0121(11)

loop_
_atom_type_symbol
_atom_type_description
_atom_type_scat_dispersion_real
_atom_type_scat_dispersion_imag
_atom_type_scat_source
C C 0.0033 0.0016 'International Tables Vol C Tables 4.2.6.8 and 6.1.1.4'
H H 0.0000 0.0000 'International Tables Vol C Tables 4.2.6.8 and 6.1.1.4'
Al Al 0.0645 0.0514 'International Tables Vol C Tables 4.2.6.8 and 6.1.1.4'
N N 0.0061 0.0033 'International Tables Vol C Tables 4.2.6.8 and 6.1.1.4'
P P 0.1023 0.0942 'International Tables Vol C Tables 4.2.6.8 and 6.1.1.4'
O O 0.0106 0.0060 'International Tables Vol C Tables 4.2.6.8 and 6.1.1.4'

loop_
_geom_angle_atom_site_label_1
_geom_angle_atom_site_label_2
_geom_angle_atom_site_label_3
_geom_angle
_geom_angle_site_symmetry_1
_geom_angle_site_symmetry_3
_geom_angle_publ_flag
O1 Al1 O2 122.58(6) . . ?
O1 Al1 O3 121.08(6) . . ?
O2 Al1 O3 115.79(5) . . ?
O1 Al1 O4 93.66(5) . . ?
O2 Al1 O4 93.08(5) . . ?
O3 Al1 O4 90.51(5) . . ?
O1 Al1 N1 83.25(5) . . ?
O2 Al1 N1 89.69(5) . . ?
O3 Al1 N1 89.99(5) . . ?
O4 Al1 N1 176.65(5) . . ?
C29 N1 C2 111.72(11) . . ?
C29 N1 C39 107.99(11) . . ?
C2 N1 C39 110.39(11) . . ?
C29 N1 Al1 115.09(9) . . ?
C2 N1 Al1 102.07(8) . . ?
C39 N1 Al1 109.47(8) . . ?
C1 O1 Al1 121.47(9) . . ?
C21 O2 Al1 133.81(9) . . ?
C31 O3 Al1 130.62(9) . . ?
P1 O4 Al1 151.36(8) . . ?
O4 P1 N3P 119.23(7) . . ?
O4 P1 N1P 108.84(7) . . ?
N3P P1 N1P 104.06(8) . . ?
O4 P1 N2P 105.13(7) . . ?
N3P P1 N2P 106.76(9) . . ?
N1P P1 N2P 113.07(8) . . ?
C43 N1P C44 113.03(16) . . ?
C43 N1P P1 119.46(12) . . ?
C44 N1P P1 123.83(13) . . ?
C41 N2P C42 113.53(16) . . ?
C41 N2P P1 125.04(13) . . ?
C42 N2P P1 121.36(14) . . ?
C45 N3P C46 115.6(2) . . ?
C45 N3P P1 119.86(17) . . ?
C46 N3P P1 119.30(17) . . ?
O1 C1 C2 109.35(12) . . ?
O1 C1 H1A 109.8 . . ?
C2 C1 H1A 109.8 . . ?
O1 C1 H1B 109.8 . . ?
C2 C1 H1B 109.8 . . ?
H1A C1 H1B 108.3 . . ?
N1 C2 C1 108.12(12) . . ?
N1 C2 H2A 110.1 . . ?
C1 C2 H2A 110.1 . . ?
N1 C2 H2B 110.1 . . ?
C1 C2 H2B 110.1 . . ?
H2A C2 H2B 108.4 . . ?
O2 C21 C26 122.31(13) . . ?
O2 C21 C22 119.03(13) . . ?
C26 C21 C22 118.66(13) . . ?
C23 C22 C21 119.49(14) . . ?
C23 C22 C27 120.99(14) . . ?
C21 C22 C27 119.52(14) . . ?
C22 C23 C24 122.30(14) . . ?
C22 C23 H23 118.8 . . ?
C24 C23 H23 118.8 . . ?
C25 C24 C23 117.49(13) . . ?
C25 C24 C28 120.67(15) . . ?
C23 C24 C28 121.83(14) . . ?
C24 C25 C26 122.02(14) . . ?
C24 C25 H25 119.0 . . ?
C26 C25 H25 119.0 . . ?
C25 C26 C21 120.03(13) . . ?
C25 C26 C29 119.20(13) . . ?
C21 C26 C29 120.58(12) . . ?
C22 C27 H27A 109.5 . . ?
C22 C27 H27B 109.5 . . ?
H27A C27 H27B 109.5 . . ?
C22 C27 H27C 109.5 . . ?
H27A C27 H27C 109.5 . . ?
H27B C27 H27C 109.5 . . ?
C24 C28 H28A 109.5 . . ?
C24 C28 H28B 109.5 . . ?
H28A C28 H28B 109.5 . . ?
C24 C28 H28C 109.5 . . ?
H28A C28 H28C 109.5 . . ?
H28B C28 H28C 109.5 . . ?
N1 C29 C26 114.35(11) . . ?
N1 C29 H29A 108.7 . . ?
C26 C29 H29A 108.7 . . ?
N1 C29 H29B 108.7 . . ?
C26 C29 H29B 108.7 . . ?
H29A C29 H29B 107.6 . . ?
O3 C31 C36 121.16(13) . . ?
O3 C31 C32 119.11(13) . . ?
C36 C31 C32 119.73(13) . . ?
C33 C32 C31 118.71(15) . . ?
C33 C32 C37 122.36(15) . . ?
C31 C32 C37 118.93(15) . . ?
C32 C33 C34 122.53(15) . . ?
C32 C33 H33 118.7 . . ?
C34 C33 H33 118.7 . . ?
C35 C34 C33 117.90(14) . . ?
C35 C34 C38 121.46(17) . . ?
C33 C34 C38 120.63(17) . . ?
C34 C35 C36 121.35(15) . . ?
C34 C35 H35 119.3 . . ?
C36 C35 H35 119.3 . . ?
C35 C36 C31 119.73(14) . . ?
C35 C36 C39 122.45(13) . . ?
C31 C36 C39 117.81(12) . . ?
C32 C37 H37A 109.5 . . ?
C32 C37 H37B 109.5 . . ?
H37A C37 H37B 109.5 . . ?
C32 C37 H37C 109.5 . . ?
H37A C37 H37C 109.5 . . ?
H37B C37 H37C 109.5 . . ?
C34 C38 H38A 109.5 . . ?
C34 C38 H38B 109.5 . . ?
H38A C38 H38B 109.5 . . ?
C34 C38 H38C 109.5 . . ?
H38A C38 H38C 109.5 . . ?
H38B C38 H38C 109.5 . . ?
N1 C39 C36 111.19(11) . . ?
N1 C39 H39A 109.4 . . ?
C36 C39 H39A 109.4 . . ?
N1 C39 H39B 109.4 . . ?
C36 C39 H39B 109.4 . . ?
H39A C39 H39B 108.0 . . ?
N2P C41 H41A 109.5 . . ?
N2P C41 H41B 109.5 . . ?
H41A C41 H41B 109.5 . . ?
N2P C41 H41C 109.5 . . ?
H41A C41 H41C 109.5 . . ?
H41B C41 H41C 109.5 . . ?
N2P C42 H42A 109.5 . . ?
N2P C42 H42B 109.5 . . ?
H42A C42 H42B 109.5 . . ?
N2P C42 H42C 109.5 . . ?
H42A C42 H42C 109.5 . . ?
H42B C42 H42C 109.5 . . ?
N1P C43 H43A 109.5 . . ?
N1P C43 H43B 109.5 . . ?
H43A C43 H43B 109.5 . . ?
N1P C43 H43C 109.5 . . ?
H43A C43 H43C 109.5 . . ?
H43B C43 H43C 109.5 . . ?
N1P C44 H44A 109.5 . . ?
N1P C44 H44B 109.5 . . ?
H44A C44 H44B 109.5 . . ?
N1P C44 H44C 109.5 . . ?
H44A C44 H44C 109.5 . . ?
H44B C44 H44C 109.5 . . ?
N3P C45 H45A 109.5 . . ?
N3P C45 H45B 109.5 . . ?
H45A C45 H45B 109.5 . . ?
N3P C45 H45C 109.5 . . ?
H45A C45 H45C 109.5 . . ?
H45B C45 H45C 109.5 . . ?
N3P C46 H46A 109.5 . . ?
N3P C46 H46B 109.5 . . ?
H46A C46 H46B 109.5 . . ?
N3P C46 H46C 109.5 . . ?
H46A C46 H46C 109.5 . . ?
H46B C46 H46C 109.5 . . ?

loop_
_geom_bond_atom_site_label_1
_geom_bond_atom_site_label_2
_geom_bond_distance
_geom_bond_site_symmetry_2
_geom_bond_publ_flag
Al1 O1 1.7529(11) . ?
Al1 O2 1.7706(11) . ?
Al1 O3 1.7714(11) . ?
Al1 O4 1.8415(11) . ?
Al1 N1 2.1860(12) . ?
N1 C29 1.4798(18) . ?
N1 C2 1.4813(18) . ?
N1 C39 1.4916(17) . ?
O1 C1 1.4009(19) . ?
O2 C21 1.3418(17) . ?
O3 C31 1.3391(17) . ?
O4 P1 1.4915(11) . ?
P1 N3P 1.6220(15) . ?
P1 N1P 1.6279(15) . ?
P1 N2P 1.6347(15) . ?
N1P C43 1.463(2) . ?
N1P C44 1.465(2) . ?
N2P C41 1.425(3) . ?
N2P C42 1.468(2) . ?
N3P C45 1.469(3) . ?
N3P C46 1.488(3) . ?
C1 C2 1.522(2) . ?
C1 H1A 0.9900 . ?
C1 H1B 0.9900 . ?
C2 H2A 0.9900 . ?
C2 H2B 0.9900 . ?
C21 C26 1.402(2) . ?
C21 C22 1.410(2) . ?
C22 C23 1.392(2) . ?
C22 C27 1.504(2) . ?
C23 C24 1.393(2) . ?
C23 H23 0.9500 . ?
C24 C25 1.385(2) . ?
C24 C28 1.508(2) . ?
C25 C26 1.395(2) . ?
C25 H25 0.9500 . ?
C26 C29 1.4996(19) . ?
C27 H27A 0.9800 . ?
C27 H27B 0.9800 . ?
C27 H27C 0.9800 . ?
C28 H28A 0.9800 . ?
C28 H28B 0.9800 . ?
C28 H28C 0.9800 . ?
C29 H29A 0.9900 . ?
C29 H29B 0.9900 . ?
C31 C36 1.401(2) . ?
C31 C32 1.407(2) . ?
C32 C33 1.389(2) . ?
C32 C37 1.508(2) . ?
C33 C34 1.392(3) . ?
C33 H33 0.9500 . ?
C34 C35 1.391(2) . ?
C34 C38 1.510(2) . ?
C35 C36 1.395(2) . ?
C35 H35 0.9500 . ?
C36 C39 1.503(2) . ?
C37 H37A 0.9800 . ?
C37 H37B 0.9800 . ?
C37 H37C 0.9800 . ?
C38 H38A 0.9800 . ?
C38 H38B 0.9800 . ?
C38 H38C 0.9800 . ?
C39 H39A 0.9900 . ?
C39 H39B 0.9900 . ?
C41 H41A 0.9800 . ?
C41 H41B 0.9800 . ?
C41 H41C 0.9800 . ?
C42 H42A 0.9800 . ?
C42 H42B 0.9800 . ?
C42 H42C 0.9800 . ?
C43 H43A 0.9800 . ?
C43 H43B 0.9800 . ?
C43 H43C 0.9800 . ?
C44 H44A 0.9800 . ?
C44 H44B 0.9800 . ?
C44 H44C 0.9800 . ?
C45 H45A 0.9800 . ?
C45 H45B 0.9800 . ?
C45 H45C 0.9800 . ?
C46 H46A 0.9800 . ?
C46 H46B 0.9800 . ?
C46 H46C 0.9800 . ?
